data_7150310
loop_
_publ_author_name
'Robertson, Jeremy'
'Bell, Stephen J.'
'Krivokapic, Alexander'

_publ_section_title
;
 On the reaction of diphenylketene with isocyanides.
;
_journal_issue 23
_journal_name_full 'Organic &amp; biomolecular chemistry'
_journal_page_first 4246
_journal_page_last 4251
_journal_paper_doi 10.1039/B512826A
_journal_volume 3
_journal_year 2005
_chemical_compound_source
;
?
;
_chemical_formula_moiety ' C46 H37 N1 O3 '
_chemical_formula_sum 'C46 H37 N O3'
_chemical_formula_weight 651.80
_chemical_name_systematic
;
?
;
_space_group_IT_number 14
_symmetry_cell_setting monoclinic
_symmetry_space_group_name_Hall '-P 2ybc'
_symmetry_space_group_name_H-M 'P 1 21/c 1'
_atom_sites_solution_hydrogens geom
_atom_sites_solution_primary direct
_audit_creation_date 04-21-05
_audit_creation_method CRYSTALS_ver_12-03-99
_cell_angle_alpha 90
_cell_angle_beta 103.7016(17)
_cell_angle_gamma 90
_cell_formula_units_Z 4
_cell_length_a 11.6080(3)
_cell_length_b 17.2569(5)
_cell_length_c 17.9855(5)
_cell_measurement_reflns_used 7350
_cell_measurement_temperature 150
_cell_measurement_theta_max 27
_cell_measurement_theta_min 1
_cell_volume 3500.29(17)
_computing_cell_refinement
;
Denzo/Scalepack (Otwinowski & Minor, 1996)
;
_computing_data_collection
;
COLLECT (Nonius BV, 1997)
;
_computing_data_reduction
;
Denzo/Scalepack (Otwinowski & Minor, 1996)
;
_computing_molecular_graphics
;
CAMERON (Watkin et al 1996)
;
_computing_publication_material
;
CRYSTALS (Watkin et al 2001)
;
_computing_structure_refinement
;
CRYSTALS (Watkin et al 2001)
;
_computing_structure_solution
;
SIR92 (Altomare et al, 1994)
;
_diffrn_ambient_temperature 150
_diffrn_measured_fraction_theta_full 0.996
_diffrn_measured_fraction_theta_max 0.996
_diffrn_measurement_device_type
;
Enraf Nonius Kappa CCD
;
_diffrn_measurement_method \w
_diffrn_radiation_monochromator graphite
_diffrn_radiation_type 'Mo K\a'
_diffrn_radiation_wavelength 0.71073
_diffrn_reflns_av_R_equivalents 0.02
_diffrn_reflns_limit_h_max 15
_diffrn_reflns_limit_h_min -15
_diffrn_reflns_limit_k_max 19
_diffrn_reflns_limit_k_min -22
_diffrn_reflns_limit_l_max 23
_diffrn_reflns_limit_l_min -23
_diffrn_reflns_number 13093
_diffrn_reflns_theta_full 27.474
_diffrn_reflns_theta_max 27.474
_diffrn_reflns_theta_min 2.157
_diffrn_standards_decay_% 0.00
_diffrn_standards_interval_count 0
_diffrn_standards_interval_time 0
_diffrn_standards_number 0
_exptl_absorpt_coefficient_mu 0.076
_exptl_absorpt_correction_T_max 0.99
_exptl_absorpt_correction_T_min 0.99
_exptl_absorpt_correction_type multi-scan
_exptl_absorpt_process_details
;
Denzo/Scalepack (Otwinowski & Minor, 1996)
;
_exptl_crystal_colour ' colourless '
_exptl_crystal_density_diffrn 1.237
_exptl_crystal_description ' plate '
_exptl_crystal_F_000 1376.000
_exptl_crystal_size_max 0.16
_exptl_crystal_size_mid 0.15
_exptl_crystal_size_min 0.10
_refine_diff_density_max 0.26
_refine_diff_density_min -0.30
_refine_ls_extinction_method None
_refine_ls_goodness_of_fit_ref 0.9006
_refine_ls_hydrogen_treatment noref
_refine_ls_matrix_type full
_refine_ls_number_parameters 151
_refine_ls_number_reflns 4007
_refine_ls_R_factor_all 0.1193
_refine_ls_R_factor_gt 0.0463
_refine_ls_shift/su_max 0.000301
_refine_ls_structure_factor_coef F
_refine_ls_weighting_details
;
Method = Prince modified Chebychev polynomial, (Watkin, 1994)
W = [weight] * [1-(deltaF/6*sigmaF)^2]^2

0.731 0.474 0.373
;
_refine_ls_weighting_scheme calc
_refine_ls_wR_factor_all 0.1191
_refine_ls_wR_factor_gt 0.0528
_refine_ls_wR_factor_ref 0.0528
_reflns_limit_h_max 14
_reflns_limit_h_min -15
_reflns_limit_k_max 22
_reflns_limit_k_min 0
_reflns_limit_l_max 23
_reflns_limit_l_min 0
_reflns_number_gt 4007
_reflns_number_total 7987
_reflns_threshold_expression I>3.00u(I)
_cod_data_source_file B512826A.txt
_cod_data_source_block compound_3
_cod_depositor_comments
;
The following automatic conversions were performed:
'_symmetry_cell_setting' value 'Monoclinic' changed to 'monoclinic'
according to '/home/saulius/struct/CIF-dictionaries/cif_core.dic'
dictionary named 'cif_core.dic' version 2.4.1 from 2010-06-29.

Automatic conversion script
Id: cif_fix_enum 1527 2010-12-29 10:47:43Z saulius 
;
_cod_original_sg_symbol_H-M 'P 1 21/c 1 '
_cod_original_formula_sum ' C46 H37 N1 O3 '
_cod_database_code 7150310

loop_
_symmetry_equiv_pos_as_xyz
x,y,z
-x,-y,-z
-x,y+1/2,-z+1/2
x,-y+1/2,z+1/2

loop_
_atom_site_label
_atom_site_type_symbol
_atom_site_fract_x
_atom_site_fract_y
_atom_site_fract_z
_atom_site_U_iso_or_equiv
_atom_site_occupancy
_atom_site_adp_type
_atom_site_attached_hydrogens
C1 C 0.54785(18) 0.22332(12) 0.16512(11) 0.0260 1.0000 Uani .
C2 C 0.42414(18) 0.24033(12) 0.10288(12) 0.0293 1.0000 Uani .
C3 C 0.46932(19) 0.32510(12) 0.11185(13) 0.0335 1.0000 Uani .
N4 N 0.55755(15) 0.3078(1) 0.1738(1) 0.0306 1.0000 Uani .
C5 C 0.64438(19) 0.35679(13) 0.22502(13) 0.0341 1.0000 Uani .
C6 C 0.6041(2) 0.38109(14) 0.29502(13) 0.0393 1.0000 Uani .
C7 C 0.6945(3) 0.43144(18) 0.34809(16) 0.0594 1.0000 Uani .
O8 O 0.44058(15) 0.38530(9) 0.0780(1) 0.0471 1.0000 Uani .
C9 C 0.40204(17) 0.20454(13) 0.02416(12) 0.0293 1.0000 Uani .
C10 C 0.33998(19) 0.24796(14) -0.03762(13) 0.0354 1.0000 Uani .
C11 C 0.3096(2) 0.21548(16) -0.11054(13) 0.0427 1.0000 Uani .
C12 C 0.3404(2) 0.13996(17) -0.12216(14) 0.0469 1.0000 Uani .
C13 C 0.4024(2) 0.09665(15) -0.06080(15) 0.0443 1.0000 Uani .
C14 C 0.43219(19) 0.12827(13) 0.01207(13) 0.0355 1.0000 Uani .
C15 C 0.31550(18) 0.23041(13) 0.13619(12) 0.0330 1.0000 Uani .
C16 C 0.2735(2) 0.15629(15) 0.14457(15) 0.0428 1.0000 Uani .
C17 C 0.1766(2) 0.14522(17) 0.17607(16) 0.0498 1.0000 Uani .
C18 C 0.1188(2) 0.20778(18) 0.19848(14) 0.0489 1.0000 Uani .
C19 C 0.1579(2) 0.28107(18) 0.18880(13) 0.0494 1.0000 Uani .
C20 C 0.2563(2) 0.29302(15) 0.15821(13) 0.0395 1.0000 Uani .
C21 C 0.64397(17) 0.18829(12) 0.13247(11) 0.0259 1.0000 Uani .
C22 C 0.69064(17) 0.12337(12) 0.16759(11) 0.0272 1.0000 Uani .
C23 C 0.62924(17) 0.10902(12) 0.23038(11) 0.0273 1.0000 Uani .
C24 C 0.55104(18) 0.17103(12) 0.23264(11) 0.0277 1.0000 Uani .
C25 C 0.48994(19) 0.17547(13) 0.28968(13) 0.0348 1.0000 Uani .
C26 C 0.5051(2) 0.11614(15) 0.34437(13) 0.0394 1.0000 Uani .
C27 C 0.5766(2) 0.05305(14) 0.33964(13) 0.0386 1.0000 Uani .
C28 C 0.63939(19) 0.04869(12) 0.28238(12) 0.0321 1.0000 Uani .
C29 C 0.78471(18) 0.07461(12) 0.14945(12) 0.0283 1.0000 Uani .
C30 C 0.87066(19) 0.04032(13) 0.20786(13) 0.0351 1.0000 Uani .
C31 C 0.9579(2) -0.00691(14) 0.19038(15) 0.0422 1.0000 Uani .
C32 C 0.9604(2) -0.01937(14) 0.11456(16) 0.0444 1.0000 Uani .
C33 C 0.8765(2) 0.01514(15) 0.05650(15) 0.0432 1.0000 Uani .
C34 C 0.7892(2) 0.06227(13) 0.07358(13) 0.0351 1.0000 Uani .
O35 O 0.67235(12) 0.22625(8) 0.07100(7) 0.0279 1.0000 Uani .
C36 C 0.77287(17) 0.27161(12) 0.08701(12) 0.0271 1.0000 Uani .
C37 C 0.77836(17) 0.32093(12) 0.01824(11) 0.0280 1.0000 Uani .
C38 C 0.85283(17) 0.28278(12) -0.03112(11) 0.0266 1.0000 Uani .
C39 C 0.82329(19) 0.29694(13) -0.10934(12) 0.0313 1.0000 Uani .
C40 C 0.8923(2) 0.26746(14) -0.15635(12) 0.0365 1.0000 Uani .
C41 C 0.9919(2) 0.22388(14) -0.12511(13) 0.0377 1.0000 Uani .
C42 C 1.0217(2) 0.20912(14) -0.04711(13) 0.0391 1.0000 Uani .
C43 C 0.95181(19) 0.23793(13) -0.00032(12) 0.0334 1.0000 Uani .
C44 C 0.8217(2) 0.40196(12) 0.04568(12) 0.0311 1.0000 Uani .
C45 C 0.9415(2) 0.42117(14) 0.06441(13) 0.0380 1.0000 Uani .
C46 C 0.9776(3) 0.49548(15) 0.09044(14) 0.0486 1.0000 Uani .
C47 C 0.8957(3) 0.54986(16) 0.09882(17) 0.0588 1.0000 Uani .
C48 C 0.7769(3) 0.53114(17) 0.0811(2) 0.0672 1.0000 Uani .
C49 C 0.7389(2) 0.45725(15) 0.05424(16) 0.0493 1.0000 Uani .
O50 O 0.84293(13) 0.2708(1) 0.14779(8) 0.0362 1.0000 Uani .
H51 H 0.6610 0.4043 0.1970 0.0422 1.0000 Uiso .
H52 H 0.7220 0.3268 0.2417 0.0422 1.0000 Uiso .
H61 H 0.5279 0.4105 0.2796 0.0445 1.0000 Uiso .
H62 H 0.5896 0.3332 0.3245 0.0445 1.0000 Uiso .
H71 H 0.6687 0.4474 0.3953 0.0672 1.0000 Uiso .
H72 H 0.7120 0.4799 0.3211 0.0672 1.0000 Uiso .
H73 H 0.7737 0.4026 0.3660 0.0672 1.0000 Uiso .
H101 H 0.3182 0.3036 -0.0276 0.0391 1.0000 Uiso .
H111 H 0.2650 0.2482 -0.1549 0.0508 1.0000 Uiso .
H121 H 0.3183 0.1162 -0.1744 0.0559 1.0000 Uiso .
H131 H 0.4286 0.0411 -0.0679 0.0497 1.0000 Uiso .
H141 H 0.4764 0.0961 0.0579 0.0396 1.0000 Uiso .
H161 H 0.3130 0.1101 0.1262 0.0491 1.0000 Uiso .
H171 H 0.1474 0.0900 0.1830 0.0569 1.0000 Uiso .
H181 H 0.0488 0.2002 0.2221 0.0539 1.0000 Uiso .
H191 H 0.1140 0.3278 0.2041 0.0548 1.0000 Uiso .
H201 H 0.2836 0.3480 0.1505 0.0434 1.0000 Uiso .
H251 H 0.4365 0.2210 0.2929 0.0404 1.0000 Uiso .
H261 H 0.4655 0.1196 0.3891 0.0445 1.0000 Uiso .
H271 H 0.5834 0.0091 0.3782 0.0440 1.0000 Uiso .
H281 H 0.6933 0.0024 0.2800 0.0367 1.0000 Uiso .
H301 H 0.8687 0.0500 0.2640 0.0390 1.0000 Uiso .
H311 H 1.0201 -0.0317 0.2343 0.0476 1.0000 Uiso .
H321 H 1.0249 -0.0537 0.1026 0.0515 1.0000 Uiso .
H331 H 0.8783 0.0055 0.0005 0.0532 1.0000 Uiso .
H341 H 0.7272 0.0880 0.0303 0.0423 1.0000 Uiso .
H371 H 0.6952 0.3248 -0.0168 0.0324 1.0000 Uiso .
H391 H 0.7494 0.3296 -0.1330 0.0358 1.0000 Uiso .
H401 H 0.8681 0.2779 -0.2142 0.0420 1.0000 Uiso .
H411 H 1.0418 0.2028 -0.1599 0.0440 1.0000 Uiso .
H421 H 1.0956 0.1772 -0.0242 0.0450 1.0000 Uiso .
H431 H 0.9723 0.2265 0.0567 0.0370 1.0000 Uiso .
H451 H 1.0026 0.3799 0.0592 0.0439 1.0000 Uiso .
H461 H 1.0679 0.5086 0.1045 0.0580 1.0000 Uiso .
H471 H 0.9230 0.6043 0.1185 0.0663 1.0000 Uiso .
H481 H 0.7166 0.5719 0.0876 0.0820 1.0000 Uiso .
H491 H 0.6496 0.4438 0.0389 0.0593 1.0000 Uiso .

loop_
_atom_site_aniso_label
_atom_site_aniso_U_11
_atom_site_aniso_U_22
_atom_site_aniso_U_33
_atom_site_aniso_U_23
_atom_site_aniso_U_13
_atom_site_aniso_U_12
C1 0.0277 0.0241 0.0266 -0.0000 0.0072 -0.0003
C2 0.0300 0.0254 0.0307 0.0015 0.0034 0.0024
C3 0.0360 0.0262 0.0376 -0.0011 0.0071 0.0019
N4 0.0340 0.0262 0.0299 -0.0047 0.0042 -0.0018
C5 0.0331 0.0322 0.0386 -0.0084 0.0117 -0.0060
C6 0.0396 0.0440 0.0336 -0.0078 0.0071 -0.0027
C7 0.0691 0.0623 0.0460 -0.0227 0.0118 -0.0160
O8 0.0560 0.0241 0.0537 0.0030 -0.0017 0.0013
C9 0.0247 0.0307 0.0317 -0.0016 0.0051 -0.0060
C10 0.0308 0.0393 0.0361 0.0046 0.0079 -0.0037
C11 0.0358 0.0624 0.0295 0.0053 0.0068 -0.0072
C12 0.0374 0.0700 0.0346 -0.0151 0.0111 -0.0143
C13 0.0366 0.0473 0.0485 -0.0185 0.0088 -0.0083
C14 0.0335 0.0299 0.0400 -0.0048 0.0026 -0.0036
C15 0.0264 0.0408 0.0292 -0.0036 0.0016 0.0029
C16 0.0325 0.0449 0.0535 -0.0065 0.0154 -0.0039
C17 0.0348 0.0648 0.0506 -0.0039 0.0117 -0.0111
C18 0.0290 0.0850 0.0321 0.0003 0.0061 0.0051
C19 0.0413 0.0738 0.0312 -0.0041 0.0046 0.0249
C20 0.0397 0.0475 0.0290 -0.0021 0.0035 0.0136
C21 0.0279 0.0274 0.0222 0.0007 0.0055 -0.0052
C22 0.0273 0.0273 0.0268 -0.0023 0.0059 -0.0029
C23 0.0270 0.0283 0.0259 -0.0013 0.0050 -0.0048
C24 0.0274 0.0282 0.0271 -0.0018 0.0059 -0.0046
C25 0.0325 0.0392 0.0350 -0.0022 0.0127 -0.0020
C26 0.0399 0.0465 0.0361 0.0015 0.0178 -0.0094
C27 0.0449 0.0362 0.0357 0.0074 0.0118 -0.0085
C28 0.0356 0.0292 0.0304 0.0014 0.0052 -0.0057
C29 0.0274 0.0246 0.0335 -0.0005 0.0085 -0.0026
C30 0.0327 0.0329 0.0389 0.0016 0.0071 0.0004
C31 0.0318 0.0369 0.0561 0.0048 0.0072 0.0046
C32 0.0354 0.0377 0.0660 -0.0064 0.0236 0.0029
C33 0.0444 0.0442 0.0467 -0.0093 0.0218 -0.0012
C34 0.0382 0.0343 0.0351 -0.0004 0.0135 0.0008
O35 0.0291 0.0316 0.0226 0.0024 0.0051 -0.0052
C36 0.0263 0.0275 0.0296 0.0013 0.0108 0.0043
C37 0.0272 0.0324 0.0239 0.0046 0.0048 0.0011
C38 0.0273 0.0273 0.0249 -0.0014 0.0056 -0.0053
C39 0.0329 0.0337 0.0271 0.0010 0.0064 -0.0013
C40 0.0434 0.0422 0.0253 -0.0004 0.0113 -0.0072
C41 0.0395 0.0387 0.0390 -0.0079 0.0176 -0.0030
C42 0.0361 0.0413 0.0393 -0.0039 0.0079 0.0066
C43 0.0344 0.0377 0.0267 0.0011 0.0048 0.0028
C44 0.0415 0.0303 0.0238 0.0036 0.0124 0.0019
C45 0.0421 0.0390 0.0335 -0.0016 0.0105 -0.0051
C46 0.0604 0.0466 0.0369 -0.0046 0.0079 -0.0156
C47 0.0886 0.0346 0.0530 -0.0028 0.0159 -0.0074
C48 0.0816 0.0359 0.0865 -0.0032 0.0243 0.0153
C49 0.0523 0.0389 0.0581 0.0032 0.0159 0.0108
O50 0.0303 0.0491 0.0277 0.0079 0.0036 -0.0063

loop_
_atom_type_symbol
_atom_type_scat_dispersion_real
_atom_type_scat_dispersion_imag
_atom_type_scat_Cromer_Mann_a1
_atom_type_scat_Cromer_Mann_b1
_atom_type_scat_Cromer_Mann_a2
_atom_type_scat_Cromer_Mann_b2
_atom_type_scat_Cromer_Mann_a3
_atom_type_scat_Cromer_Mann_b3
_atom_type_scat_Cromer_Mann_a4
_atom_type_scat_Cromer_Mann_b4
_atom_type_scat_Cromer_Mann_c
_atom_type_scat_source
'C ' 0.0033 0.0016 2.3100 20.8439 1.0200 10.2075 1.5886 0.5687 0.8650 51.6512 0.2156 International_Tables_Vol_IV_Table_2.2B
'H ' 0.0000 0.0000 0.4930 10.5109 0.3229 26.1257 0.1402 3.1424 0.0408 57.7998 0.0030 International_Tables_Vol_IV_Table_2.2B
'N ' 0.0061 0.0033 12.2126 0.0057 3.1322 9.8933 2.0125 28.9975 1.1663 0.5826 -11.5290 International_Tables_Vol_IV_Table_2.2B
'O ' 0.0106 0.0060 3.0485 13.2771 2.2868 5.7011 1.5463 0.3239 0.8670 32.9089 0.2508 International_Tables_Vol_IV_Table_2.2B

loop_
_geom_angle_atom_site_label_1
_geom_angle_site_symmetry_1
_geom_angle_atom_site_label_2
_geom_angle_site_symmetry_2
_geom_angle_atom_site_label_3
_geom_angle_site_symmetry_3
_geom_angle
_geom_angle_publ_flag
C2 . C1 . N4 . 85.80(14) yes
C2 . C1 . C21 . 114.81(16) yes
N4 . C1 . C21 . 113.28(16) yes
C2 . C1 . C24 . 120.84(16) yes
N4 . C1 . C24 . 121.51(17) yes
C21 . C1 . C24 . 101.24(16) yes
C1 . C2 . C3 . 82.92(15) yes
C1 . C2 . C9 . 119.89(17) yes
C3 . C2 . C9 . 117.51(18) yes
C1 . C2 . C15 . 112.73(16) yes
C3 . C2 . C15 . 110.81(17) yes
C9 . C2 . C15 . 110.43(17) yes
C2 . C3 . N4 . 92.82(16) yes
C2 . C3 . O8 . 135.4(2) yes
N4 . C3 . O8 . 131.8(2) yes
C1 . N4 . C3 . 96.14(16) yes
C1 . N4 . C5 . 131.68(17) yes
C3 . N4 . C5 . 131.63(19) yes
N4 . C5 . C6 . 112.58(17) yes
N4 . C5 . H51 . 109.974 no
C6 . C5 . H51 . 109.078 no
N4 . C5 . H52 . 108.746 no
C6 . C5 . H52 . 108.814 no
H51 . C5 . H52 . 107.512 no
C5 . C6 . C7 . 112.4(2) yes
C5 . C6 . H61 . 109.877 no
C7 . C6 . H61 . 108.617 no
C5 . C6 . H62 . 109.472 no
C7 . C6 . H62 . 108.219 no
H61 . C6 . H62 . 108.131 no
C6 . C7 . H71 . 112.911 no
C6 . C7 . H72 . 111.044 no
H71 . C7 . H72 . 108.286 no
C6 . C7 . H73 . 110.764 no
H71 . C7 . H73 . 107.043 no
H72 . C7 . H73 . 106.501 no
C2 . C9 . C10 . 118.0(2) yes
C2 . C9 . C14 . 122.68(19) yes
C10 . C9 . C14 . 119.1(2) yes
C9 . C10 . C11 . 120.2(2) yes
C9 . C10 . H101 . 117.990 no
C11 . C10 . H101 . 121.806 no
C10 . C11 . C12 . 120.4(2) yes
C10 . C11 . H111 . 118.972 no
C12 . C11 . H111 . 120.645 no
C11 . C12 . C13 . 119.5(2) yes
C11 . C12 . H121 . 120.701 no
C13 . C12 . H121 . 119.751 no
C12 . C13 . C14 . 120.5(2) yes
C12 . C13 . H131 . 121.349 no
C14 . C13 . H131 . 118.164 no
C9 . C14 . C13 . 120.3(2) yes
C9 . C14 . H141 . 118.862 no
C13 . C14 . H141 . 120.848 no
C2 . C15 . C16 . 119.26(19) yes
C2 . C15 . C20 . 122.4(2) yes
C16 . C15 . C20 . 118.4(2) yes
C15 . C16 . C17 . 120.7(2) yes
C15 . C16 . H161 . 119.487 no
C17 . C16 . H161 . 119.815 no
C16 . C17 . C18 . 120.6(3) yes
C16 . C17 . H171 . 119.897 no
C18 . C17 . H171 . 119.524 no
C17 . C18 . C19 . 119.1(2) yes
C17 . C18 . H181 . 121.134 no
C19 . C18 . H181 . 119.771 no
C18 . C19 . C20 . 120.9(2) yes
C18 . C19 . H191 . 119.425 no
C20 . C19 . H191 . 119.644 no
C15 . C20 . C19 . 120.3(2) yes
C15 . C20 . H201 . 119.634 no
C19 . C20 . H201 . 120.040 no
C1 . C21 . C22 . 114.04(17) yes
C1 . C21 . O35 . 117.27(17) yes
C22 . C21 . O35 . 128.69(18) yes
C21 . C22 . C23 . 106.50(18) yes
C21 . C22 . C29 . 127.75(18) yes
C23 . C22 . C29 . 125.75(18) yes
C22 . C23 . C24 . 108.79(17) yes
C22 . C23 . C28 . 131.00(19) yes
C24 . C23 . C28 . 120.20(18) yes
C1 . C24 . C23 . 108.93(17) yes
C1 . C24 . C25 . 130.3(2) yes
C23 . C24 . C25 . 120.74(19) yes
C24 . C25 . C26 . 118.7(2) yes
C24 . C25 . H251 . 121.004 no
C26 . C25 . H251 . 120.317 no
C25 . C26 . C27 . 120.6(2) yes
C25 . C26 . H261 . 120.463 no
C27 . C26 . H261 . 118.932 no
C26 . C27 . C28 . 120.9(2) yes
C26 . C27 . H271 . 119.627 no
C28 . C27 . H271 . 119.513 no
C23 . C28 . C27 . 118.8(2) yes
C23 . C28 . H281 . 120.946 no
C27 . C28 . H281 . 120.283 no
C22 . C29 . C30 . 120.62(19) yes
C22 . C29 . C34 . 120.32(19) yes
C30 . C29 . C34 . 119.06(19) yes
C29 . C30 . C31 . 120.4(2) yes
C29 . C30 . H301 . 119.432 no
C31 . C30 . H301 . 120.177 no
C30 . C31 . C32 . 119.9(2) yes
C30 . C31 . H311 . 119.071 no
C32 . C31 . H311 . 121.036 no
C31 . C32 . C33 . 120.0(2) yes
C31 . C32 . H321 . 119.103 no
C33 . C32 . H321 . 120.870 no
C32 . C33 . C34 . 120.4(2) yes
C32 . C33 . H331 . 119.786 no
C34 . C33 . H331 . 119.858 no
C29 . C34 . C33 . 120.3(2) yes
C29 . C34 . H341 . 119.586 no
C33 . C34 . H341 . 120.147 no
C21 . O35 . C36 . 116.74(15) yes
O35 . C36 . C37 . 110.23(16) yes
O35 . C36 . O50 . 122.86(18) yes
C37 . C36 . O50 . 126.91(19) yes
C36 . C37 . C38 . 111.81(17) yes
C36 . C37 . C44 . 108.96(16) yes
C38 . C37 . C44 . 113.19(16) yes
C36 . C37 . H371 . 108.917 no
C38 . C37 . H371 . 104.508 no
C44 . C37 . H371 . 109.301 no
C37 . C38 . C39 . 118.38(18) yes
C37 . C38 . C43 . 122.52(18) yes
C39 . C38 . C43 . 119.02(19) yes
C38 . C39 . C40 . 120.8(2) yes
C38 . C39 . H391 . 119.715 no
C40 . C39 . H391 . 119.504 no
C39 . C40 . C41 . 119.9(2) yes
C39 . C40 . H401 . 119.503 no
C41 . C40 . H401 . 120.605 no
C40 . C41 . C42 . 119.7(2) yes
C40 . C41 . H411 . 119.294 no
C42 . C41 . H411 . 120.982 no
C41 . C42 . C43 . 120.3(2) yes
C41 . C42 . H421 . 119.483 no
C43 . C42 . H421 . 120.218 no
C38 . C43 . C42 . 120.3(2) yes
C38 . C43 . H431 . 119.053 no
C42 . C43 . H431 . 120.673 no
C37 . C44 . C45 . 122.01(19) yes
C37 . C44 . C49 . 118.8(2) yes
C45 . C44 . C49 . 119.2(2) yes
C44 . C45 . C46 . 120.3(2) yes
C44 . C45 . H451 . 119.052 no
C46 . C45 . H451 . 120.690 no
C45 . C46 . C47 . 120.3(3) yes
C45 . C46 . H461 . 119.064 no
C47 . C46 . H461 . 120.577 no
C46 . C47 . C48 . 119.8(3) yes
C46 . C47 . H471 . 119.912 no
C48 . C47 . H471 . 120.287 no
C47 . C48 . C49 . 120.7(3) yes
C47 . C48 . H481 . 119.261 no
C49 . C48 . H481 . 120.033 no
C44 . C49 . C48 . 119.7(3) yes
C44 . C49 . H491 . 119.548 no
C48 . C49 . H491 . 120.737 no

loop_
_geom_bond_atom_site_label_1
_geom_bond_site_symmetry_1
_geom_bond_atom_site_label_2
_geom_bond_site_symmetry_2
_geom_bond_distance
_geom_bond_publ_flag
C1 . C2 . 1.625(3) yes
C1 . N4 . 1.468(3) yes
C1 . C21 . 1.505(3) yes
C1 . C24 . 1.506(3) yes
C2 . C3 . 1.550(3) yes
C2 . C9 . 1.510(3) yes
C2 . C15 . 1.528(3) yes
C3 . N4 . 1.356(3) yes
C3 . O8 . 1.211(3) yes
N4 . C5 . 1.462(3) yes
C5 . C6 . 1.503(3) yes
C5 . H51 . 1.004 no
C5 . H52 . 1.021 no
C6 . C7 . 1.514(4) yes
C6 . H61 . 0.999 no
C6 . H62 . 1.017 no
C7 . H71 . 1.004 no
C7 . H72 . 1.011 no
C7 . H73 . 1.027 no
C9 . C10 . 1.391(3) yes
C9 . C14 . 1.392(3) yes
C10 . C11 . 1.393(3) yes
C10 . H101 . 1.020 no
C11 . C12 . 1.380(4) yes
C11 . H111 . 1.014 no
C12 . C13 . 1.385(4) yes
C12 . H121 . 1.002 no
C13 . C14 . 1.386(3) yes
C13 . H131 . 1.022 no
C14 . H141 . 1.025 no
C15 . C16 . 1.390(3) yes
C15 . C20 . 1.388(3) yes
C16 . C17 . 1.388(3) yes
C16 . H161 . 1.013 no
C17 . C18 . 1.381(4) yes
C17 . H171 . 1.029 no
C18 . C19 . 1.369(4) yes
C18 . H181 . 1.010 no
C19 . C20 . 1.395(3) yes
C19 . H191 . 1.026 no
C20 . H201 . 1.020 no
C21 . C22 . 1.336(3) yes
C21 . O35 . 1.390(2) yes
C22 . C23 . 1.492(3) yes
C22 . C29 . 1.475(3) yes
C23 . C24 . 1.410(3) yes
C23 . C28 . 1.386(3) yes
C24 . C25 . 1.381(3) yes
C25 . C26 . 1.402(3) yes
C25 . H251 . 1.011 no
C26 . C27 . 1.384(3) yes
C26 . H261 . 1.019 no
C27 . C28 . 1.397(3) yes
C27 . H271 . 1.018 no
C28 . H281 . 1.022 no
C29 . C30 . 1.397(3) yes
C29 . C34 . 1.394(3) yes
C30 . C31 . 1.392(3) yes
C30 . H301 . 1.030 no
C31 . C32 . 1.388(4) yes
C31 . H311 . 1.028 no
C32 . C33 . 1.383(4) yes
C32 . H321 . 1.017 no
C33 . C34 . 1.389(3) yes
C33 . H331 . 1.025 no
C34 . H341 . 1.027 no
O35 . C36 . 1.378(2) yes
C36 . C37 . 1.515(3) yes
C36 . O50 . 1.198(2) yes
C37 . C38 . 1.527(3) yes
C37 . C44 . 1.528(3) yes
C37 . H371 . 1.022 no
C38 . C39 . 1.388(3) yes
C38 . C43 . 1.387(3) yes
C39 . C40 . 1.392(3) yes
C39 . H391 . 1.031 no
C40 . C41 . 1.382(3) yes
C40 . H401 . 1.027 no
C41 . C42 . 1.387(3) yes
C41 . H411 . 1.016 no
C42 . C43 . 1.392(3) yes
C42 . H421 . 1.021 no
C43 . H431 . 1.016 no
C44 . C45 . 1.391(3) yes
C44 . C49 . 1.388(3) yes
C45 . C46 . 1.395(3) yes
C45 . H451 . 1.025 no
C46 . C47 . 1.370(4) yes
C46 . H461 . 1.043 no
C47 . C48 . 1.377(5) yes
C47 . H471 . 1.027 no
C48 . C49 . 1.398(4) yes
C48 . H481 . 1.019 no
C49 . H491 . 1.034 no

loop_
_cod_related_entry_id
_cod_related_entry_database
_cod_related_entry_code
1 ChemSpider 9789157
